data_7050893
loop_
_publ_author_name
'Hansjorg Grutzmacher'
'Carsten Bohler'
'Nicola Donati'
'Daniel Stein'

_publ_section_title
;
Synthesis of a Tropylidene substituted N-Heterocyclic
Carbene (tropNHC): Rearrangement and Formation of its Gold Complex
;
_journal_name_full 'New Journal of Chemistry'
_journal_paper_doi 10.1039/b203670c
_journal_year 2002
_chemical_formula_sum 'C53 H41 Au Cl5 N2 P'
_chemical_formula_weight 1111.06
_space_group_IT_number 92
_symmetry_cell_setting tetragonal
_symmetry_space_group_name_Hall 'P 4abw 2nw'
_symmetry_space_group_name_H-M 'P 41 21 2'
_cell_angle_alpha 90.00
_cell_angle_beta 90.00
_cell_angle_gamma 90.00
_cell_formula_units_Z 8
_cell_length_a 14.2352(13)
_cell_length_b 14.2352(13)
_cell_length_c 48.498(6)
_cell_measurement_temperature 293(2)
_cell_volume 9827.6(18)
_diffrn_ambient_temperature 293(2)
_exptl_crystal_density_diffrn 1.502
_refine_ls_R_factor_obs 0.0958
_refine_ls_wR_factor_obs 0.2078
_cod_database_code 7050893

loop_
_symmetry_equiv_pos_as_xyz
'x, y, z'
'-x, -y, z+1/2'
'-y+1/2, x+1/2, z+1/4'
'y+1/2, -x+1/2, z+3/4'
'-x+1/2, y+1/2, -z+1/4'
'x+1/2, -y+1/2, -z+3/4'
'y, x, -z'
'-y, -x, -z+1/2'

loop_
_atom_site_aniso_label
_atom_site_aniso_U_11
_atom_site_aniso_U_22
_atom_site_aniso_U_33
_atom_site_aniso_U_23
_atom_site_aniso_U_13
_atom_site_aniso_U_12
Au1 0.03806(12) 0.03179(11) 0.03295(10) 0.00380(14) -0.00301(14) 0.00067(14)
P1 0.0465(10) 0.0411(10) 0.0325(9) 0.0069(10) 0.0005(9) 0.0082(10)
N1 0.032(3) 0.023(3) 0.027(3) 0.001(2) 0.004(2) 0.000(2)
N2 0.035(3) 0.042(3) 0.043(3) 0.008(3) 0.008(3) 0.004(3)
C1 0.040(3) 0.006(3) 0.024(3) 0.003(3) -0.002(3) 0.010(2)
C2 0.043(4) 0.047(4) 0.027(3) 0.010(3) 0.013(3) 0.012(3)
C3 0.052(4) 0.040(4) 0.030(4) -0.010(3) 0.013(3) -0.010(3)
C4 0.048(4) 0.033(4) 0.065(4) -0.015(4) -0.008(4) 0.005(3)
C5 0.034(4) 0.043(4) 0.081(5) 0.011(4) 0.005(4) 0.007(3)
C6 0.056(4) 0.053(4) 0.046(4) 0.010(3) 0.007(4) 0.010(4)
C7 0.031(3) 0.018(3) 0.066(4) 0.011(3) 0.012(3) 0.007(3)
C16 0.062(4) 0.033(4) 0.029(3) 0.022(3) -0.005(3) 0.008(3)
C17 0.060(4) 0.013(3) 0.056(4) 0.015(3) 0.004(4) 0.001(3)
C18 0.032(3) 0.008(3) 0.049(3) 0.007(3) -0.007(3) -0.002(3)
C19 0.057(4) 0.037(4) 0.048(4) -0.004(3) -0.008(3) -0.013(3)
C20 0.068(4) 0.054(4) 0.056(4) -0.009(4) -0.014(4) -0.020(4)
C21 0.049(4) 0.058(5) 0.077(4) -0.011(4) -0.037(4) -0.001(4)
C22 0.048(4) 0.045(4) 0.071(4) -0.029(4) -0.015(4) 0.002(3)
C23 0.056(4) 0.051(4) 0.062(4) 0.000(4) 0.015(4) -0.003(4)
C24 0.060(4) 0.044(4) 0.035(4) -0.012(3) 0.008(3) 0.004(4)
C33 0.039(4) 0.049(4) 0.032(3) -0.018(3) 0.001(3) 0.000(3)
Cl1 0.0414(11) 0.0695(13) 0.0564(11) -0.0058(11) -0.0026(10) 0.0096(10)

loop_
_atom_site_label
_atom_site_type_symbol
_atom_site_fract_x
_atom_site_fract_y
_atom_site_fract_z
_atom_site_U_iso_or_equiv
_atom_site_thermal_displace_type
_atom_site_occupancy
_atom_site_calc_flag
_atom_site_refinement_flags
_atom_site_disorder_group
Au1 Au 0.91947(2) 0.71330(2) 0.118018(5) 0.03427(6) Uani 1 d U .
P1 P 0.87314(13) 0.78455(14) 0.07769(4) 0.0400(6) Uani 1 d U .
N1 N 0.9528(3) 0.5484(3) 0.15668(10) 0.027(2) Uani 1 d U .
N2 N 0.9328(4) 0.6756(4) 0.17895(11) 0.040(2) Uani 1 d U .
C1 C 0.9764(4) 0.4807(3) 0.13361(13) 0.023(2) Uani 1 d U .
H1A H 0.9182(4) 0.4721(3) 0.12311(13) 0.028 Uiso 1 calc R .
C2 C 1.0460(5) 0.5220(5) 0.11390(13) 0.039(2) Uani 1 d U .
C3 C 1.1299(5) 0.5495(5) 0.12399(13) 0.041(2) Uani 1 d U .
C4 C 1.1695(5) 0.5242(5) 0.1525(2) 0.049(2) Uani 1 d U .
H4A H 1.2124(5) 0.5663(5) 0.1601(2) 0.058 Uiso 1 calc R .
C5 C 1.1496(5) 0.4498(5) 0.1675(2) 0.052(2) Uani 1 d U .
H5A H 1.1793(5) 0.4452(5) 0.1845(2) 0.063 Uiso 1 calc R .
C6 C 1.0851(6) 0.3734(5) 0.16009(15) 0.052(2) Uani 1 d U .
C7 C 1.0026(5) 0.3846(4) 0.14442(14) 0.038(2) Uani 1 d U .
C8 C 1.0280(6) 0.5308(6) 0.0879(2) 0.053(2) Uiso 1 d U .
H8A H 0.9717(6) 0.5048(6) 0.0818(2) 0.063 Uiso 1 calc R .
C9 C 1.0831(6) 0.5747(6) 0.0678(2) 0.064(2) Uiso 1 d U .
H9A H 1.0655(6) 0.5825(6) 0.0495(2) 0.077 Uiso 1 calc R .
C10 C 1.1711(5) 0.6065(5) 0.0794(2) 0.053(2) Uiso 1 d U .
H10A H 1.2141(5) 0.6361(5) 0.0679(2) 0.064 Uiso 1 calc R .
C11 C 1.1932(6) 0.5953(6) 0.1056(2) 0.069(2) Uiso 1 d U .
H11A H 1.2505(6) 0.6174(6) 0.1121(2) 0.083 Uiso 1 calc R .
C12 C 1.1101(6) 0.2867(6) 0.1692(2) 0.063(2) Uiso 1 d U .
H12A H 1.1662(6) 0.2782(6) 0.1787(2) 0.075 Uiso 1 calc R .
C13 C 1.0498(5) 0.2094(6) 0.1642(2) 0.060(2) Uiso 1 d U .
H13A H 1.0636(5) 0.1507(6) 0.1716(2) 0.073 Uiso 1 calc R .
C14 C 0.9721(5) 0.2215(6) 0.14855(14) 0.047(2) Uiso 1 d U .
H14A H 0.9358(5) 0.1698(6) 0.14376(14) 0.057 Uiso 1 calc R .
C15 C 0.9464(5) 0.3090(5) 0.13967(13) 0.041(2) Uiso 1 d U .
H15A H 0.8900(5) 0.3169(5) 0.13031(13) 0.050 Uiso 1 calc R .
C16 C 0.9440(5) 0.5240(5) 0.18430(13) 0.041(2) Uani 1 d U .
H16A H 0.9450(5) 0.4636(5) 0.19160(13) 0.049 Uiso 1 calc R .
C17 C 0.9342(5) 0.6001(4) 0.19764(15) 0.043(2) Uani 1 d U .
H17A H 0.9288(5) 0.6051(4) 0.21670(15) 0.052 Uiso 1 calc R .
C18 C 0.9284(5) 0.7742(4) 0.18711(12) 0.030(2) Uani 1 d U .
H18A H 0.8645(5) 0.7950(4) 0.18274(12) 0.036 Uiso 1 calc R .
C19 C 0.9426(5) 0.7958(5) 0.21834(14) 0.047(2) Uani 1 d U .
C20 C 1.0271(6) 0.7720(6) 0.2301(2) 0.059(2) Uani 1 d U .
C21 C 1.1091(5) 0.7336(6) 0.2147(2) 0.061(2) Uani 1 d U .
H21A H 1.1477(5) 0.6924(6) 0.2243(2) 0.074 Uiso 1 calc R .
C22 C 1.1335(5) 0.7515(5) 0.1887(2) 0.054(2) Uani 1 d U .
H22A H 1.1849(5) 0.7179(5) 0.1821(2) 0.065 Uiso 1 calc R .
C23 C 1.0909(6) 0.8163(5) 0.1691(2) 0.056(2) Uani 1 d U .
C24 C 0.9936(5) 0.8387(5) 0.17073(14) 0.046(2) Uani 1 d U .
C25 C 0.8714(6) 0.8387(6) 0.2324(2) 0.062(2) Uiso 1 d U .
H25A H 0.8165(6) 0.8562(6) 0.2235(2) 0.074 Uiso 1 calc R .
C26 C 0.8832(6) 0.8563(6) 0.2616(2) 0.071(3) Uiso 1 d U .
H26A H 0.8360(6) 0.8830(6) 0.2723(2) 0.086 Uiso 1 calc R .
C27 C 0.9695(7) 0.8306(7) 0.2726(2) 0.085(3) Uiso 1 d U .
H27A H 0.9799(7) 0.8418(7) 0.2913(2) 0.102 Uiso 1 calc R .
C28 C 1.0376(6) 0.7912(7) 0.2582(2) 0.079(3) Uiso 1 d U .
H28A H 1.0937(6) 0.7758(7) 0.2669(2) 0.095 Uiso 1 calc R .
C29 C 1.1412(4) 0.8646(2) 0.14935(6) 0.066(2) Uiso 1 d DU .
H29A H 1.2033(4) 0.8463(2) 0.14668(6) 0.079 Uiso 1 calc R .
C30 C 1.1099(2) 0.93497(12) 0.13372(3) 0.091(3) Uiso 1 d DU .
H30A H 1.1476(2) 0.96828(12) 0.12148(3) 0.109 Uiso 1 calc R .
C31 C 1.0190(2) 0.95251(13) 0.13748(3) 0.105(4) Uiso 1 d DU .
H31A H 0.9941(2) 1.00129(13) 0.12702(3) 0.126 Uiso 1 calc R .
C32 C 0.9590(3) 0.9091(2) 0.15432(6) 0.035(2) Uiso 1 d DU .
H32A H 0.8960(3) 0.9260(2) 0.15492(6) 0.042 Uiso 1 calc R .
C33 C 0.9481(5) 0.6399(5) 0.15488(13) 0.040(2) Uani 1 d U .
C34 C 0.8406(5) 0.9077(5) 0.08168(14) 0.043(2) Uiso 1 d U .
C35 C 0.8712(5) 0.9747(5) 0.0617(2) 0.043(2) Uiso 1 d U .
H35A H 0.9068(5) 0.9575(5) 0.0464(2) 0.052 Uiso 1 calc R .
C36 C 0.8440(6) 1.0691(7) 0.0665(2) 0.073(2) Uiso 1 d U .
H36A H 0.8567(6) 1.1145(7) 0.0533(2) 0.087 Uiso 1 calc R .
C37 C 0.7988(6) 1.0952(6) 0.0907(2) 0.062(2) Uiso 1 d U .
H37A H 0.7864(6) 1.1584(6) 0.0939(2) 0.074 Uiso 1 calc R .
C38 C 0.7716(5) 1.0284(5) 0.11027(14) 0.050(2) Uiso 1 d U .
H38A H 0.7406(5) 1.0461(5) 0.12634(14) 0.060 Uiso 1 calc R .
C39 C 0.7923(5) 0.9351(5) 0.10496(13) 0.039(2) Uiso 1 d U .
H39A H 0.7730(5) 0.8895(5) 0.11748(13) 0.047 Uiso 1 calc R .
C40 C 0.9644(5) 0.7825(6) 0.05201(15) 0.050(2) Uiso 1 d U .
C41 C 1.0473(6) 0.8129(6) 0.0577(2) 0.068(3) Uiso 1 d U .
H41A H 1.0580(6) 0.8389(6) 0.0750(2) 0.082 Uiso 1 calc R .
C42 C 1.1247(6) 0.8086(6) 0.0382(2) 0.068(3) Uiso 1 d U .
H42A H 1.1857(6) 0.8237(6) 0.0435(2) 0.081 Uiso 1 calc R .
C43 C 1.1052(6) 0.7820(7) 0.0123(2) 0.076(3) Uiso 1 d U .
H43A H 1.1532(6) 0.7829(7) -0.0007(2) 0.092 Uiso 1 calc R .
C44 C 1.0167(6) 0.7533(6) 0.0041(2) 0.066(2) Uiso 1 d U .
H44A H 1.0047(6) 0.7332(6) -0.0138(2) 0.079 Uiso 1 calc R .
C45 C 0.9445(6) 0.7562(6) 0.0247(2) 0.065(2) Uiso 1 d U .
H45A H 0.8832(6) 0.7404(6) 0.0198(2) 0.078 Uiso 1 calc R .
C46 C 0.7724(4) 0.7274(4) 0.06278(12) 0.0273(15) Uiso 1 d U .
C47 C 0.7651(5) 0.6303(5) 0.06470(14) 0.045(2) Uiso 1 d U .
H47A H 0.8088(5) 0.5969(5) 0.07506(14) 0.054 Uiso 1 calc R .
C48 C 0.6934(6) 0.5825(7) 0.0514(2) 0.065(2) Uiso 1 d U .
H48A H 0.6908(6) 0.5172(7) 0.0521(2) 0.078 Uiso 1 calc R .
C49 C 0.6280(6) 0.6300(6) 0.0375(2) 0.068(2) Uiso 1 d U .
H49A H 0.5791(6) 0.5974(6) 0.0291(2) 0.082 Uiso 1 calc R .
C50 C 0.6313(6) 0.7242(6) 0.0352(2) 0.060(2) Uiso 1 d U .
H50A H 0.5849(6) 0.7556(6) 0.0254(2) 0.072 Uiso 1 calc R .
C51 C 0.7043(5) 0.7759(6) 0.04763(14) 0.051(2) Uiso 1 d U .
H51A H 0.7071(5) 0.8408(6) 0.04580(14) 0.061 Uiso 1 calc R .
Cl2 Cl 1.4126(4) 0.6521(4) 0.16762(10) 0.189(2) Uiso 1 d . .
Cl3 Cl 1.3839(3) 0.8237(3) 0.19555(10) 0.177(2) Uiso 1 d U .
C53 C 1.4214(12) 0.7875(11) 0.1692(3) 0.166(5) Uiso 1 d U .
H53A H 1.4866(12) 0.8063(11) 0.1673(3) 0.200 Uiso 1 calc R .
H53B H 1.3864(12) 0.8146(11) 0.1540(3) 0.200 Uiso 1 calc R .
C52 C 0.4056(14) 0.9349(13) -0.0196(4) 0.199(7) Uiso 1 d U .
Cl4 Cl 0.5164(4) 0.9338(4) -0.00555(12) 0.214(2) Uiso 1 d . .
Cl5 Cl 0.3115(7) 0.9392(7) 0.0007(2) 0.174(3) Uiso 0.50 d PU .
Cl5A Cl 0.3733(6) 0.8623(6) 0.0106(2) 0.161(3) Uiso 0.50 d PU .
Cl1 Cl 0.68956(13) 0.86498(15) 0.17171(4) 0.0558(7) Uani 1 d U .

loop_
_geom_bond_atom_site_label_1
_geom_bond_atom_site_label_2
_geom_bond_distance
_geom_bond_site_symmetry_2
_geom_bond_publ_flag
Au1 C33 2.110(7) . ?
Au1 P1 2.300(2) . ?
P1 C46 1.800(6) . ?
P1 C40 1.800(7) . ?
P1 C34 1.823(8) . ?
N1 C33 1.308(8) . ?
N1 C16 1.390(8) . ?
N1 C1 1.513(7) . ?
N2 C33 1.291(8) . ?
N2 C17 1.406(8) . ?
N2 C18 1.460(8) . ?
C1 C2 1.497(9) . ?
C1 C7 1.513(8) . ?
C2 C8 1.294(10) . ?
C2 C3 1.350(9) . ?
C3 C11 1.425(11) . ?
C3 C4 1.538(10) . ?
C4 C5 1.315(10) . ?
C5 C6 1.469(11) . ?
C6 C12 1.358(11) . ?
C6 C7 1.407(10) . ?
C7 C15 1.360(9) . ?
C8 C9 1.396(11) . ?
C9 C10 1.446(11) . ?
C10 C11 1.318(11) . ?
C12 C13 1.416(12) . ?
C13 C14 1.352(10) . ?
C14 C15 1.367(10) . ?
C16 C17 1.270(9) . ?
C18 C24 1.527(9) . ?
C18 C19 1.559(9) . ?
C19 C25 1.366(11) . ?
C19 C20 1.373(11) . ?
C20 C28 1.399(11) . ?
C20 C21 1.490(11) . ?
C21 C22 1.331(11) . ?
C22 C23 1.456(11) . ?
C23 C29 1.380(9) . ?
C23 C24 1.424(11) . ?
C24 C32 1.371(8) . ?
C25 C26 1.446(12) . ?
C26 C27 1.388(13) . ?
C27 C28 1.321(13) . ?
C29 C30 1.333(4) . ?
C30 C31 1.330(4) . ?
C31 C32 1.334(4) . ?
C34 C39 1.378(9) . ?
C34 C35 1.428(10) . ?
C35 C36 1.418(12) . ?
C36 C37 1.386(12) . ?
C37 C38 1.400(11) . ?
C38 C39 1.385(10) . ?
C40 C41 1.287(11) . ?
C40 C45 1.407(11) . ?
C41 C42 1.453(12) . ?
C42 C43 1.342(12) . ?
C43 C44 1.383(12) . ?
C44 C45 1.432(12) . ?
C46 C47 1.390(9) . ?
C46 C51 1.399(9) . ?
C47 C48 1.387(11) . ?
C48 C49 1.334(12) . ?
C49 C50 1.346(12) . ?
C50 C51 1.407(11) . ?
Cl2 C53 1.93(2) . ?
Cl3 C53 1.477(15) . ?
C52 Cl5 1.66(2) . ?
C52 Cl4 1.72(2) . ?
C52 Cl5A 1.85(2) . ?
Cl4 Cl5A 2.407(11) . ?
Cl5 Cl5A 1.484(13) . ?
